data_7133574
loop_
_publ_author_name
'Yang, Pengju'
'Zheng, Xiaoxiao'
'Zhang, Guojie'
'Lei, Caijing'
'Cheng, Guangbin'
'Yang, Hongwei'

_publ_section_title
;
 Construction of heterocycle-triazolotriazine framework energetic
 compounds: towards novel high-performance explosives.
;
_journal_issue 76
_journal_name_full 'Chemical communications (Cambridge, England)'
_journal_page_first 10588
_journal_page_last 10591
_journal_paper_doi 10.1039/d4cc03260h
_journal_volume 60
_journal_year 2024
_chemical_formula_moiety 'C7 H4 N10 O4'
_chemical_formula_sum 'C7 H4 N10 O4'
_chemical_formula_weight 292.20
_space_group_crystal_system orthorhombic
_space_group_IT_number 60
_space_group_name_Hall '-P 2n 2ab'
_space_group_name_H-M_alt 'P b c n'
_atom_sites_solution_hydrogens mixed
_atom_sites_solution_primary iterative
_audit_creation_date 2022-05-24
_audit_creation_method
;
Olex2 1.5
(compiled 2022.04.07 svn.rca3783a0 for OlexSys, GUI svn.r6498)
;
_audit_update_record
;
2023-04-07 deposited with the CCDC.	2024-08-20 downloaded from the CCDC.
;
_cell_angle_alpha 90
_cell_angle_beta 90
_cell_angle_gamma 90
_cell_formula_units_Z 8
_cell_length_a 15.467(3)
_cell_length_b 6.7622(7)
_cell_length_c 20.528(2)
_cell_measurement_reflns_used 153
_cell_measurement_temperature 193.00
_cell_measurement_theta_max 39.791
_cell_measurement_theta_min 12.302
_cell_volume 2147.0(5)
_computing_cell_refinement 'SAINT V8.40B (?, 2016)'
_computing_data_reduction 'SAINT V8.40B (?, 2016)'
_computing_molecular_graphics 'Olex2 1.5 (Dolomanov et al., 2009)'
_computing_publication_material 'Olex2 1.5 (Dolomanov et al., 2009)'
_computing_structure_refinement 'SHELXL 2018/3 (Sheldrick, 2015)'
_computing_structure_solution 'olex2.solve 1.5 (Bourhis et al., 2015)'
_diffrn_ambient_temperature 193.00
_diffrn_measured_fraction_theta_full 0.993
_diffrn_measured_fraction_theta_max 0.992
_diffrn_measurement_device_type 'Bruker D8 VENTURE'
_diffrn_measurement_method '\f and \w scans'
_diffrn_radiation_type CuK\a
_diffrn_radiation_wavelength 1.54178
_diffrn_reflns_av_R_equivalents 0.0511
_diffrn_reflns_av_unetI/netI 0.0471
_diffrn_reflns_Laue_measured_fraction_full 0.993
_diffrn_reflns_Laue_measured_fraction_max 0.992
_diffrn_reflns_limit_h_max 18
_diffrn_reflns_limit_h_min -12
_diffrn_reflns_limit_k_max 8
_diffrn_reflns_limit_k_min -8
_diffrn_reflns_limit_l_max 20
_diffrn_reflns_limit_l_min -24
_diffrn_reflns_number 8252
_diffrn_reflns_point_group_measured_fraction_full 0.993
_diffrn_reflns_point_group_measured_fraction_max 0.992
_diffrn_reflns_theta_full 67.679
_diffrn_reflns_theta_max 68.386
_diffrn_reflns_theta_min 4.307
_diffrn_source_current 1.1
_diffrn_source_power 0.05500000000000001
_diffrn_source_voltage 50.0
_diffrn_standards_number 0
_exptl_absorpt_coefficient_mu 1.333
_exptl_absorpt_correction_T_max 0.7531
_exptl_absorpt_correction_T_min 0.5349
_exptl_absorpt_correction_type multi-scan
_exptl_absorpt_process_details
;
SADABS-2016/2 (Bruker,2016/2) was used for absorption correction.
wR2(int) was 0.1744 before and 0.0574 after correction.
The Ratio of minimum to maximum transmission is 0.7103.
The \l/2 correction factor is Not present.
;
_exptl_crystal_density_diffrn 1.808
_exptl_crystal_description block
_exptl_crystal_F_000 1184
_exptl_crystal_size_max 0.13
_exptl_crystal_size_mid 0.11
_exptl_crystal_size_min 0.1
_refine_diff_density_max 0.296
_refine_diff_density_min -0.306
_refine_diff_density_rms 0.079
_refine_ls_extinction_coef 0.0018(4)
_refine_ls_extinction_expression Fc^*^=kFc[1+0.001xFc^2^\l^3^/sin(2\q)]^-1/4^
_refine_ls_extinction_method 'SHELXL-2018/3 (Sheldrick 2018)'
_refine_ls_goodness_of_fit_ref 1.033
_refine_ls_hydrogen_treatment mixed
_refine_ls_matrix_type full
_refine_ls_number_parameters 195
_refine_ls_number_reflns 1956
_refine_ls_number_restraints 0
_refine_ls_restrained_S_all 1.033
_refine_ls_R_factor_all 0.0578
_refine_ls_R_factor_gt 0.0460
_refine_ls_shift/su_max 0.000
_refine_ls_shift/su_mean 0.000
_refine_ls_structure_factor_coef Fsqd
_refine_ls_weighting_details 'w=1/[\s^2^(Fo^2^)+(0.0870P)^2^+0.0501P] where P=(Fo^2^+2Fc^2^)/3'
_refine_ls_weighting_scheme calc
_refine_ls_wR_factor_gt 0.1166
_refine_ls_wR_factor_ref 0.1266
_reflns_Friedel_coverage 0.000
_reflns_number_gt 1578
_reflns_number_total 1956
_reflns_threshold_expression 'I > 2\s(I)'
_cod_data_source_file d4cc03260h2.cif
_cod_data_source_block 1
_cod_depositor_comments 'Adding full bibliography for 7133573--7133575.cif.'
_cod_database_code 7133574
_shelx_shelxl_version_number 2018/3
_shelx_space_group_comment
;
The symmetry employed for this shelxl refinement is uniquely defined
by the following loop, which should always be used as a source of
symmetry information in preference to the above space-group names.
They are only intended as comments.
;
_shelx_estimated_absorpt_t_max 0.878
_shelx_estimated_absorpt_t_min 0.846
_olex2_refinement_description
;
1. Fixed Uiso
 At 1.2 times of:
  All C(H) groups, All N(H,H) groups
2.a Aromatic/amide H refined with riding coordinates:
 C6(H6)
2.b X=CH2 refined with riding coordinates:
 N5(H5A,H5B)
;
_olex2_submission_special_instructions 'No special instructions were received'

loop_
_space_group_symop_operation_xyz
'x, y, z'
'-x+1/2, -y+1/2, z+1/2'
'-x, y, -z+1/2'
'x+1/2, -y+1/2, -z'
'-x, -y, -z'
'x-1/2, y-1/2, -z-1/2'
'x, -y, z-1/2'
'-x-1/2, y-1/2, z'

loop_
_atom_site_label
_atom_site_type_symbol
_atom_site_fract_x
_atom_site_fract_y
_atom_site_fract_z
_atom_site_U_iso_or_equiv
_atom_site_adp_type
_atom_site_occupancy
_atom_site_site_symmetry_order
_atom_site_calc_flag
_atom_site_refinement_flags_posn
_atom_site_refinement_flags_adp
_atom_site_refinement_flags_occupancy
_atom_site_disorder_assembly
_atom_site_disorder_group
O1 O 0.36829(11) 0.4641(2) 0.19449(7) 0.0320(4) Uani 1 1 d . . . . .
O2 O 0.29775(13) 0.7276(2) 0.21977(8) 0.0420(5) Uani 1 1 d . . . . .
O3 O 0.48778(11) 0.3718(2) 0.59143(8) 0.0312(4) Uani 1 1 d . . . . .
O4 O 0.50390(11) 0.2031(2) 0.68034(7) 0.0314(4) Uani 1 1 d . . . . .
N1 N 0.33287(12) 0.5738(2) 0.23442(9) 0.0239(4) Uani 1 1 d . . . . .
N2 N 0.30522(11) 0.6466(2) 0.34269(8) 0.0220(4) Uani 1 1 d . . . . .
N3 N 0.30523(11) 0.6187(2) 0.40623(8) 0.0218(4) Uani 1 1 d . . . . .
N4 N 0.37038(10) 0.3044(2) 0.38545(8) 0.0177(4) Uani 1 1 d . . . . .
N5 N 0.40157(12) 0.1814(2) 0.28305(8) 0.0243(4) Uani 1 1 d . . . . .
H5A H 0.420690 0.072338 0.301503 0.029 Uiso 1 1 calc R U . . .
H5B H 0.402631 0.193427 0.240372 0.029 Uiso 1 1 calc R U . . .
N6 N 0.39680(11) 0.1430(2) 0.41904(8) 0.0197(4) Uani 1 1 d . . . . .
N7 N 0.34659(12) 0.3831(2) 0.48805(8) 0.0209(4) Uani 1 1 d . . . . .
N8 N 0.37602(13) -0.2178(3) 0.58835(9) 0.0270(4) Uani 1 1 d . . . . .
H8 H 0.3666(19) -0.337(4) 0.5993(13) 0.037(7) Uiso 1 1 d . . . . .
N9 N 0.41566(12) -0.0978(2) 0.63071(8) 0.0232(4) Uani 1 1 d . . . . .
N10 N 0.47480(12) 0.2251(2) 0.62498(8) 0.0225(4) Uani 1 1 d . . . . .
C1 C 0.33660(13) 0.5126(3) 0.30187(9) 0.0195(4) Uani 1 1 d . . . . .
C2 C 0.37152(12) 0.3258(3) 0.31914(10) 0.0187(4) Uani 1 1 d . . . . .
C3 C 0.33939(13) 0.4460(3) 0.42721(10) 0.0185(4) Uani 1 1 d . . . . .
C4 C 0.38079(13) 0.1997(3) 0.48039(10) 0.0192(4) Uani 1 1 d . . . . .
C5 C 0.39106(13) 0.0565(3) 0.53348(9) 0.0207(4) Uani 1 1 d . . . . .
C6 C 0.36061(15) -0.1336(3) 0.53047(10) 0.0263(5) Uani 1 1 d . . . . .
H6 H 0.333569 -0.194420 0.494057 0.032 Uiso 1 1 calc R U . . .
C7 C 0.42470(13) 0.0683(3) 0.59691(10) 0.0197(4) Uani 1 1 d . . . . .

loop_
_atom_site_aniso_label
_atom_site_aniso_U_11
_atom_site_aniso_U_22
_atom_site_aniso_U_33
_atom_site_aniso_U_23
_atom_site_aniso_U_13
_atom_site_aniso_U_12
O1 0.0486(11) 0.0250(8) 0.0223(8) -0.0017(6) 0.0069(7) 0.0052(6)
O2 0.0597(13) 0.0353(9) 0.0312(9) 0.0108(7) 0.0054(8) 0.0232(8)
O3 0.0319(9) 0.0259(7) 0.0359(9) 0.0052(6) -0.0046(7) -0.0086(6)
O4 0.0372(9) 0.0309(8) 0.0259(8) -0.0022(6) -0.0120(7) -0.0024(7)
N1 0.0277(10) 0.0201(8) 0.0239(9) 0.0030(7) 0.0013(7) 0.0001(7)
N2 0.0220(9) 0.0192(8) 0.0248(9) 0.0002(6) -0.0014(7) 0.0005(7)
N3 0.0253(10) 0.0196(8) 0.0205(9) -0.0010(6) -0.0005(7) 0.0027(6)
N4 0.0183(9) 0.0160(8) 0.0188(8) -0.0008(6) 0.0006(6) 0.0001(6)
N5 0.0308(11) 0.0207(8) 0.0213(9) 0.0004(6) 0.0004(7) 0.0071(7)
N6 0.0215(9) 0.0159(7) 0.0216(8) 0.0014(6) -0.0003(7) 0.0022(6)
N7 0.0222(9) 0.0192(8) 0.0212(8) -0.0004(6) -0.0009(7) 0.0022(6)
N8 0.0352(11) 0.0176(9) 0.0282(10) 0.0024(7) -0.0065(8) -0.0051(7)
N9 0.0250(10) 0.0226(8) 0.0221(9) 0.0013(7) -0.0017(7) -0.0021(7)
N10 0.0209(9) 0.0213(8) 0.0253(9) -0.0006(6) -0.0023(7) 0.0000(7)
C1 0.0195(10) 0.0185(9) 0.0204(10) 0.0005(7) -0.0012(8) 0.0001(7)
C2 0.0153(10) 0.0191(9) 0.0216(10) 0.0008(7) -0.0010(8) -0.0027(7)
C3 0.0161(10) 0.0175(9) 0.0219(9) -0.0027(7) 0.0003(8) -0.0001(7)
C4 0.0171(10) 0.0183(9) 0.0222(10) -0.0008(7) -0.0029(8) -0.0018(7)
C5 0.0207(10) 0.0206(9) 0.0207(10) -0.0014(7) -0.0012(8) 0.0021(7)
C6 0.0319(12) 0.0209(9) 0.0261(11) 0.0002(8) -0.0067(9) -0.0019(8)
C7 0.0179(10) 0.0201(9) 0.0211(10) -0.0008(7) -0.0007(8) 0.0012(7)

loop_
_atom_type_symbol
_atom_type_description
_atom_type_scat_dispersion_real
_atom_type_scat_dispersion_imag
_atom_type_scat_source
C C 0.0181 0.0091 'International Tables Vol C Tables 4.2.6.8 and 6.1.1.4'
H H 0.0000 0.0000 'International Tables Vol C Tables 4.2.6.8 and 6.1.1.4'
N N 0.0311 0.0180 'International Tables Vol C Tables 4.2.6.8 and 6.1.1.4'
O O 0.0492 0.0322 'International Tables Vol C Tables 4.2.6.8 and 6.1.1.4'

loop_
_geom_angle_atom_site_label_1
_geom_angle_atom_site_label_2
_geom_angle_atom_site_label_3
_geom_angle
_geom_angle_site_symmetry_1
_geom_angle_site_symmetry_3
_geom_angle_publ_flag
O1 N1 C1 116.49(16) . . ?
O2 N1 O1 123.40(18) . . ?
O2 N1 C1 120.09(17) . . ?
N3 N2 C1 121.83(16) . . ?
N2 N3 C3 116.03(16) . . ?
N6 N4 C2 125.99(16) . . ?
N6 N4 C3 110.49(15) . . ?
C2 N4 C3 123.51(16) . . ?
H5A N5 H5B 120.0 . . ?
C2 N5 H5A 120.0 . . ?
C2 N5 H5B 120.0 . . ?
C4 N6 N4 101.08(15) . . ?
C3 N7 C4 102.56(16) . . ?
N9 N8 H8 118.8(19) . . ?
N9 N8 C6 113.61(17) . . ?
C6 N8 H8 127.4(19) . . ?
C7 N9 N8 102.81(16) . . ?
O3 N10 O4 123.87(17) . . ?
O3 N10 C7 117.50(16) . . ?
O4 N10 C7 118.61(17) . . ?
N2 C1 N1 113.24(17) . . ?
N2 C1 C2 126.16(18) . . ?
C2 C1 N1 120.61(17) . . ?
N4 C2 C1 109.73(17) . . ?
N5 C2 N4 119.18(17) . . ?
N5 C2 C1 131.08(19) . . ?
N3 C3 N4 122.71(18) . . ?
N7 C3 N3 127.66(17) . . ?
N7 C3 N4 109.60(16) . . ?
N6 C4 N7 116.26(17) . . ?
N6 C4 C5 119.33(16) . . ?
N7 C4 C5 124.01(18) . . ?
C6 C5 C4 123.26(18) . . ?
C6 C5 C7 102.85(17) . . ?
C7 C5 C4 133.77(18) . . ?
N8 C6 C5 107.32(18) . . ?
N8 C6 H6 126.3 . . ?
C5 C6 H6 126.3 . . ?
N9 C7 N10 118.20(18) . . ?
N9 C7 C5 113.41(17) . . ?
C5 C7 N10 127.93(17) . . ?

loop_
_geom_bond_atom_site_label_1
_geom_bond_atom_site_label_2
_geom_bond_distance
_geom_bond_site_symmetry_2
_geom_bond_publ_flag
O1 N1 1.234(2) . ?
O2 N1 1.211(2) . ?
O3 N10 1.224(2) . ?
O4 N10 1.231(2) . ?
N1 C1 1.446(3) . ?
N2 N3 1.318(2) . ?
N2 C1 1.326(3) . ?
N3 C3 1.352(2) . ?
N4 N6 1.354(2) . ?
N4 C2 1.369(3) . ?
N4 C3 1.372(2) . ?
N5 H5A 0.8800 . ?
N5 H5B 0.8800 . ?
N5 C2 1.311(3) . ?
N6 C4 1.340(3) . ?
N7 C3 1.324(3) . ?
N7 C4 1.358(3) . ?
N8 H8 0.85(3) . ?
N8 N9 1.338(3) . ?
N8 C6 1.339(3) . ?
N9 C7 1.328(3) . ?
N10 C7 1.434(3) . ?
C1 C2 1.419(3) . ?
C4 C5 1.466(3) . ?
C5 C6 1.371(3) . ?
C5 C7 1.404(3) . ?
C6 H6 0.9500 . ?

loop_
_geom_torsion_atom_site_label_1
_geom_torsion_atom_site_label_2
_geom_torsion_atom_site_label_3
_geom_torsion_atom_site_label_4
_geom_torsion
_geom_torsion_site_symmetry_1
_geom_torsion_site_symmetry_2
_geom_torsion_site_symmetry_3
_geom_torsion_site_symmetry_4
_geom_torsion_publ_flag
O1 N1 C1 N2 173.48(18) . . . . ?
O1 N1 C1 C2 -6.3(3) . . . . ?
O2 N1 C1 N2 -5.1(3) . . . . ?
O2 N1 C1 C2 175.1(2) . . . . ?
O3 N10 C7 N9 174.89(18) . . . . ?
O3 N10 C7 C5 3.2(3) . . . . ?
O4 N10 C7 N9 -3.4(3) . . . . ?
O4 N10 C7 C5 -175.0(2) . . . . ?
N1 C1 C2 N4 178.20(17) . . . . ?
N1 C1 C2 N5 -2.5(3) . . . . ?
N2 N3 C3 N4 -1.7(3) . . . . ?
N2 N3 C3 N7 -179.70(19) . . . . ?
N2 C1 C2 N4 -1.6(3) . . . . ?
N2 C1 C2 N5 177.7(2) . . . . ?
N3 N2 C1 N1 -178.31(17) . . . . ?
N3 N2 C1 C2 1.5(3) . . . . ?
N4 N6 C4 N7 0.0(2) . . . . ?
N4 N6 C4 C5 172.96(17) . . . . ?
N6 N4 C2 N5 -1.0(3) . . . . ?
N6 N4 C2 C1 178.33(17) . . . . ?
N6 N4 C3 N3 -176.96(17) . . . . ?
N6 N4 C3 N7 1.4(2) . . . . ?
N6 C4 C5 C6 -44.9(3) . . . . ?
N6 C4 C5 C7 139.7(2) . . . . ?
N7 C4 C5 C6 127.5(2) . . . . ?
N7 C4 C5 C7 -47.8(4) . . . . ?
N8 N9 C7 N10 -172.61(17) . . . . ?
N8 N9 C7 C5 0.2(2) . . . . ?
N9 N8 C6 C5 -0.4(3) . . . . ?
C1 N2 N3 C3 0.3(3) . . . . ?
C2 N4 N6 C4 -179.23(18) . . . . ?
C2 N4 C3 N3 1.5(3) . . . . ?
C2 N4 C3 N7 179.86(18) . . . . ?
C3 N4 N6 C4 -0.8(2) . . . . ?
C3 N4 C2 N5 -179.28(18) . . . . ?
C3 N4 C2 C1 0.1(3) . . . . ?
C3 N7 C4 N6 0.8(2) . . . . ?
C3 N7 C4 C5 -171.79(19) . . . . ?
C4 N7 C3 N3 177.0(2) . . . . ?
C4 N7 C3 N4 -1.3(2) . . . . ?
C4 C5 C6 N8 -176.0(2) . . . . ?
C4 C5 C7 N9 175.5(2) . . . . ?
C4 C5 C7 N10 -12.5(4) . . . . ?
C6 N8 N9 C7 0.1(2) . . . . ?
C6 C5 C7 N9 -0.5(2) . . . . ?
C6 C5 C7 N10 171.5(2) . . . . ?
C7 C5 C6 N8 0.5(2) . . . . ?
